data_2006997
loop_
_publ_author_name
'Nirmalya P. Nayak'
'Alok K. Mukherjee'
'Arunendu Mondal'
'Nirmalendu Ray Chaudhuri'

_publ_section_title
;
 A Polymeric Nickel(II) Thiocyanate Complex of
 <i>N</i>-(2-Aminoethyl)-<i>N</i>-methyl-1,2-ethanediamine
;
_journal_issue 2
_journal_name_full 'Acta Crystallographica Section C'
_journal_page_first 208
_journal_page_last 210
_journal_paper_doi 10.1107/S0108270197013280
_journal_volume 54
_journal_year 1998
_chemical_formula_analytical 'C7 H15 N5 Ni S2'
_chemical_formula_moiety 'C7 H15 N5 Ni S2'
_chemical_formula_structural 'C7 H15 N5 Ni S2'
_chemical_formula_sum 'C7 H15 N5 Ni S2'
_chemical_formula_weight 292.07
_chemical_melting_point 258
_chemical_name_systematic
;
poly[N-(2-aminoethyl)-N-methyl-1,2-ethanediamine-\k^3^N]-\m-isothiocyanato-
N:S-isothiocyanatonickel(II)
;
_space_group_IT_number 15
_symmetry_cell_setting monoclinic
_symmetry_space_group_name_Hall '-I 2yc'
_symmetry_space_group_name_H-M 'I 1 2/c 1'
_audit_creation_method SHELXL
_cell_angle_alpha 90.00
_cell_angle_beta 93.42(2)
_cell_angle_gamma 90.00
_cell_formula_units_Z 8
_cell_length_a 15.476(3)
_cell_length_b 6.6490(10)
_cell_length_c 24.080(5)
_cell_measurement_reflns_used 25
_cell_measurement_temperature 293(2)
_cell_measurement_theta_max 16
_cell_measurement_theta_min 8
_cell_volume 2473.4(8)
_computing_cell_refinement 'CAD-4 Software (Enraf-Nonius, 1989)'
_computing_data_collection 'CAD-4 Software (Enraf-Nonius, 1989)'
_computing_data_reduction 'CAD-4 Software (Enraf-Nonius, 1989)'
_computing_molecular_graphics 'ZORTEP (Zsolnai, 1995)'
_computing_publication_material 'SHELXL-93 (Sheldrick, 1993)'
_computing_structure_refinement 'SHELXL-93 (Sheldrick, 1993)'
_computing_structure_solution 'SHELXS-86 (Sheldrick, 1990)'
_diffrn_ambient_temperature 293(2)
_diffrn_measurement_device 'Enraf-Nonius CAD-4 diffractometer'
_diffrn_measurement_method \w-2\q
_diffrn_radiation_monochromator graphite
_diffrn_radiation_source 'fine-focus sealed tube'
_diffrn_radiation_type 'Mo K\a'
_diffrn_radiation_wavelength 0.71069
_diffrn_reflns_av_R_equivalents 0.0518
_diffrn_reflns_av_sigmaI/netI 0.0398
_diffrn_reflns_limit_h_max 15
_diffrn_reflns_limit_h_min -18
_diffrn_reflns_limit_k_max 7
_diffrn_reflns_limit_k_min -7
_diffrn_reflns_limit_l_max 28
_diffrn_reflns_limit_l_min -15
_diffrn_reflns_number 4283
_diffrn_reflns_theta_max 24.83
_diffrn_reflns_theta_min 2.62
_diffrn_standards_decay_% <2
_diffrn_standards_interval_count 100
_diffrn_standards_number 3
_exptl_absorpt_coefficient_mu 1.883
_exptl_absorpt_correction_T_max 0.568
_exptl_absorpt_correction_T_min 0.504
_exptl_absorpt_correction_type '\y scans (North, Phillips & Mathews, 1968)'
_exptl_crystal_colour blue
_exptl_crystal_density_diffrn 1.569
_exptl_crystal_density_meas 1.573
_exptl_crystal_density_method 'flotation in benzene-bromoform mixture'
_exptl_crystal_description Prism
_exptl_crystal_F_000 1216
_exptl_crystal_size_max 0.5
_exptl_crystal_size_mid 0.4
_exptl_crystal_size_min 0.3
_refine_diff_density_max 0.953
_refine_diff_density_min -0.735
_refine_ls_extinction_method none
_refine_ls_goodness_of_fit_all 1.081
_refine_ls_goodness_of_fit_obs 1.116
_refine_ls_hydrogen_treatment 'H atoms refined with individual U~iso~'
_refine_ls_matrix_type full
_refine_ls_number_parameters 196
_refine_ls_number_reflns 2160
_refine_ls_number_restraints 0
_refine_ls_restrained_S_all 1.081
_refine_ls_restrained_S_obs 1.116
_refine_ls_R_factor_all 0.0436
_refine_ls_R_factor_obs .0406
_refine_ls_shift/esd_max 0.065
_refine_ls_shift/esd_mean 0.005
_refine_ls_structure_factor_coef Fsqd
_refine_ls_weighting_details 'w=1/[\s^2^(Fo^2^)+( 0.0806P)^2^+0.2477P] where P=(Fo^2^+2Fc^2^)/3'
_refine_ls_weighting_scheme calc
_refine_ls_wR_factor_all 0.1108
_refine_ls_wR_factor_obs .1080
_reflns_number_observed 1944
_reflns_number_total 2160
_reflns_observed_criterion >2sigma(I)
_cod_data_source_file cf1171.cif
_cod_data_source_block medien
_cod_depositor_comments
;
The following automatic conversions were performed:
'_symmetry_cell_setting' value 'Monoclinic' changed to 'monoclinic'
according to '/home/saulius/struct/CIF-dictionaries/cif_core.dic'
dictionary named 'cif_core.dic' version 2.4.1 from 2010-06-29.

Automatic conversion script
Id: cif_fix_enum 1527 2010-12-29 10:47:43Z saulius 

The following automatic conversions were performed:

'_symmetry_cell_setting' value 'Monoclinic' changed to 'monoclinic'
according to /home/saulius/struct/CIF-dictionaries/cif_core.dic
dictionary named 'cif_core.dic' version 2.4.1 from 2010-06-29.

Automatic conversion script
Id: cif_fix_values 1715 2011-07-08 13:25:40Z adriana 

The following automatic conversions were performed:

'_refine_ls_weighting_scheme' value 'calc w=1/[\s^2^(Fo^2^)+(
0.0806P)^2^+0.2477P] where P=(Fo^2^+2Fc^2^)/3' was changed to 'calc'.
New tag '_refine_ls_weighting_details' was created. The value of the
new tag was set to 'w=1/[\s^2^(Fo^2^)+( 0.0806P)^2^+0.2477P] where
P=(Fo^2^+2Fc^2^)/3'.

Automatic conversion script
Id: cif_fix_values 3143 2015-03-26 13:38:13Z robertas 
;
_cod_original_sg_symbol_H-M 'I 2/a'
_cod_database_code 2006997

loop_
_symmetry_equiv_pos_as_xyz
'x, y, z'
'x, -y, z+1/2'
'x+1/2, y+1/2, z+1/2'
'x+1/2, -y+1/2, z+1'
'-x, -y, -z'
'-x, y, -z-1/2'
'-x+1/2, -y+1/2, -z+1/2'
'-x+1/2, y+1/2, -z'

loop_
_atom_site_aniso_label
_atom_site_aniso_U_11
_atom_site_aniso_U_22
_atom_site_aniso_U_33
_atom_site_aniso_U_12
_atom_site_aniso_U_13
_atom_site_aniso_U_23
Ni .0212(2) .0273(3) .0287(2) .00157(12) .0049(2) .00504(12)
S1 .0325(5) .0419(5) .0755(6) .0044(3) -.0065(4) .0178(4)
S2 .0323(4) .0321(4) .0413(4) .0005(3) .0151(3) .0056(3)
N1 .0280(12) .0430(14) .0522(14) .0052(11) .0033(11) .0105(12)
N2 .0408(15) .0381(13) .0465(15) -.0035(11) .0161(13) .0056(12)
N3 .0361(13) .0285(12) .0319(12) .0023(10) -.0008(10) .0026(11)
N4 .0274(12) .0335(13) .0292(11) -.0012(9) .0052(9) .0012(9)
N5 .0334(14) .0332(14) .0439(14) -.0077(11) -.0030(11) .0035(11)
C1 .0233(13) .0329(14) .0399(14) -.0042(12) .0037(11) .0023(12)
C2 .0327(15) .0255(13) .0329(13) -.0009(10) .0076(12) .0003(10)
C3 .0281(14) .051(2) .043(2) .0092(13) -.0011(12) -.002(2)
C4 .0239(14) .045(2) .045(2) .0002(12) .0094(13) -.0008(13)
C5 .044(2) .048(2) .037(2) .0009(15) .0090(14) .013(2)
C6 .047(2) .049(2) .0348(15) .000(2) .0055(13) -.0118(15)
C7 .049(2) .048(2) .037(2) -.005(2) -.0079(13) -.0091(15)

loop_
_atom_site_label
_atom_site_fract_x
_atom_site_fract_y
_atom_site_fract_z
_atom_site_U_iso_or_equiv
_atom_site_thermal_displace_type
_atom_site_calc_flag
_atom_site_refinement_flags
_atom_site_occupancy
_atom_site_disorder_group
_atom_site_type_symbol
Ni -.17790(2) -.20998(5) .410520(10) .0256(2) Uani d . 1 . Ni
S1 -.39446(5) .21996(12) .32172(4) .0503(3) Uani d . 1 . S
S2 -.38349(4) -.36585(11) .54661(3) .0347(2) Uani d . 1 . S
N1 -.2736(2) -.0482(4) .36956(11) .0411(6) Uani d . 1 . N
N2 -.2533(2) -.2628(4) .47598(12) .0413(6) Uani d . 1 . N
N3 -.0704(2) -.3374(4) .45345(10) .0323(5) Uani d . 1 . N
N4 -.0904(2) -.1978(3) .34421(10) .0299(5) Uani d . 1 . N
N5 -.2192(2) -.4707(4) .36945(11) .0371(6) Uani d . 1 . N
C1 -.3237(2) .0641(4) .35002(12) .0319(6) Uani d . 1 . C
C2 -.3055(2) -.3077(4) .50545(11) .0302(6) Uani d . 1 . C
C3 .0017(2) -.3671(5) .41728(13) .0408(7) Uani d . 1 . C
C4 -.0024(2) -.2095(5) .37217(14) .0377(7) Uani d . 1 . C
C5 -.0981(2) -.0145(6) .31031(14) .0429(7) Uani d . 1 . C
C6 -.1077(2) -.3789(5) .30853(13) .0434(7) Uani d . 1 . C
C7 -.1997(2) -.4454(6) .31076(13) .0454(8) Uani d . 1 . C
H1 -.080(2) -.439(6) .4677(12) .029(8) Uiso d . 1 . H
H2 -.056(2) -.260(5) .4832(14) .026(8) Uiso d . 1 . H
H3 -.002(2) -.505(7) .4029(15) .058(11) Uiso d . 1 . H
H4 .058(2) -.359(5) .4378(14) .044(8) Uiso d . 1 . H
H5 .038(2) -.232(4) .3472(15) .035(8) Uiso d . 1 . H
H6 .011(2) -.084(5) .3921(13) .042(9) Uiso d . 1 . H
H7 -.058(2) -.013(6) .2800(14) .048(9) Uiso d . 1 . H
H8 -.090(2) .083(6) .3316(14) .036(9) Uiso d . 1 . H
H9 -.154(3) -.004(7) .2908(17) .066(12) Uiso d . 1 . H
H10 -.092(3) -.353(9) .271(2) .092(15) Uiso d . 1 . H
H11 -.069(2) -.498(6) .3246(14) .045(9) Uiso d . 1 . H
H12 -.243(3) -.340(6) .2897(16) .056(10) Uiso d . 1 . H
H13 -.211(2) -.556(7) .2901(16) .057(11) Uiso d . 1 . H
H14 -.269(3) -.487(6) .3719(14) .048(11) Uiso d . 1 . H
H15 -.193(2) -.582(6) .3837(15) .053(10) Uiso d . 1 . H

loop_
_atom_type_symbol
_atom_type_description
_atom_type_scat_dispersion_real
_atom_type_scat_dispersion_imag
_atom_type_scat_source
Ni Ni 0.3393 1.1124 'International Tables Vol C Tables 4.2.6.8 and 6.1.1.4'
S S 0.1246 0.1234 'International Tables Vol C Tables 4.2.6.8 and 6.1.1.4'
N N 0.0061 0.0033 'International Tables Vol C Tables 4.2.6.8 and 6.1.1.4'
C C 0.0033 0.0016 'International Tables Vol C Tables 4.2.6.8 and 6.1.1.4'
H H 0.0000 0.0000 'International Tables Vol C Tables 4.2.6.8 and 6.1.1.4'

loop_
_geom_angle_atom_site_label_1
_geom_angle_atom_site_label_2
_geom_angle_atom_site_label_3
_geom_angle_site_symmetry_3
_geom_angle
_geom_angle_publ_flag
N1 Ni N2 . 91.85(11) yes
N1 Ni N5 . 90.93(11) yes
N2 Ni N5 . 92.86(11) yes
N1 Ni N3 . 171.90(11) yes
N2 Ni N3 . 91.33(11) yes
N5 Ni N3 . 96.36(11) yes
N1 Ni N4 . 95.29(10) yes
N2 Ni N4 . 171.49(10) yes
N5 Ni N4 . 82.41(10) yes
N3 Ni N4 . 82.21(9) yes
N1 Ni S2 8_456 88.06(8) yes
N2 Ni S2 8_456 93.19(8) yes
N5 Ni S2 8_456 173.90(7) yes
N3 Ni S2 8_456 84.32(8) yes
N4 Ni S2 8_456 91.69(6) yes
C2 S2 Ni 8_446 100.20(10) yes
C1 N1 Ni . 171.4(3) yes
C2 N2 Ni . 167.6(3) yes
C3 N3 Ni . 111.9(2) no
C3 N3 H1 . 109.(2) no
Ni N3 H1 . 114.(2) no
C3 N3 H2 . 113.(2) no
Ni N3 H2 . 109.(2) no
H1 N3 H2 . 101.(3) no
C5 N4 C4 . 109.7(2) no
C5 N4 C6 . 110.1(3) no
C4 N4 C6 . 110.3(2) no
C5 N4 Ni . 114.1(2) no
C4 N4 Ni . 105.2(2) no
C6 N4 Ni . 107.3(2) no
C7 N5 Ni . 106.6(2) no
C7 N5 H14 . 110.(3) no
Ni N5 H14 . 111.(3) no
C7 N5 H15 . 110.(2) no
Ni N5 H15 . 113.(2) no
H14 N5 H15 . 106.(4) no
N1 C1 S1 . 179.1(3) no
N2 C2 S2 . 177.7(3) no
N3 C3 C4 . 109.4(3) no
N3 C3 H3 . 108.(2) no
C4 C3 H3 . 113.(2) no
N3 C3 H4 . 112.2(19) no
C4 C3 H4 . 109.(2) no
H3 C3 H4 . 106.(3) no
N4 C4 C3 . 111.2(2) no
N4 C4 H5 . 111.(2) no
C3 C4 H5 . 111.(2) no
N4 C4 H6 . 109.6(19) no
C3 C4 H6 . 104.0(19) no
H5 C4 H6 . 110.(3) no
N4 C5 H7 . 113.(2) no
N4 C5 H8 . 108.(2) no
H7 C5 H8 . 112.(3) no
N4 C5 H9 . 112.(3) no
H7 C5 H9 . 103.(3) no
H8 C5 H9 . 110.(4) no
N4 C6 C7 . 110.8(3) no
N4 C6 H10 . 110.(3) no
C7 C6 H10 . 113.(3) no
N4 C6 H11 . 108.4(19) no
C7 C6 H11 . 106.5(18) no
H10 C6 H11 . 108.(3) no
N5 C7 C6 . 108.6(3) no
N5 C7 H12 . 112.(2) no
C6 C7 H12 . 111.(2) no
N5 C7 H13 . 113.(2) no
C6 C7 H13 . 113.(2) no
H12 C7 H13 . 100.(3) no

loop_
_geom_bond_atom_site_label_1
_geom_bond_atom_site_label_2
_geom_bond_site_symmetry_2
_geom_bond_distance
_geom_bond_publ_flag
Ni N1 . 2.037(2) yes
Ni N2 . 2.047(3) yes
Ni N5 . 2.078(3) yes
Ni N3 . 2.086(3) yes
Ni N4 . 2.156(2) yes
Ni S2 8_456 2.6621(9) yes
S1 C1 . 1.627(3) yes
S2 C2 . 1.652(3) yes
S2 Ni 8_446 2.6621(9) no
N1 C1 . 1.157(4) yes
N2 C2 . 1.146(4) yes
N3 C3 . 1.468(4) no
N3 H1 . .78(3) no
N3 H2 . .90(3) no
N4 C5 . 1.468(4) no
N4 C4 . 1.484(4) no
N4 C6 . 1.494(4) no
N5 C7 . 1.472(4) no
N5 H14 . .78(4) no
N5 H15 . .90(4) no
C3 C4 . 1.508(5) no
C3 H3 . .98(4) no
C3 H4 . .97(4) no
C4 H5 . .91(4) no
C4 H6 . .98(3) no
C5 H7 . .98(4) no
C5 H8 . .83(4) no
C5 H9 . .96(4) no
C6 C7 . 1.495(5) no
C6 H10 . .96(5) no
C6 H11 . 1.05(4) no
C7 H12 . 1.07(4) no
C7 H13 . .90(4) no

loop_
_geom_torsion_atom_site_label_1
_geom_torsion_atom_site_label_2
_geom_torsion_atom_site_label_3
_geom_torsion_atom_site_label_4
_geom_torsion
_geom_torsion_publ_flag
Ni N3 C3 C4 29.6(3) yes
Ni N4 C4 C3 43.5(3) yes
N3 C3 C4 N4 -49.9(3) yes
Ni N4 C6 C7 28.4(3) yes
Ni N5 C7 C6 49.7(3) yes
N4 C6 C7 N5 -53.0(3) yes
